data_2006460
loop_
_publ_author_name
'Pinheiro, Carlos Bas\'ilio'
'Speziali, Nivaldo L\'ucio'
'Berger, Helmut'

_publ_section_title
;
 Re~6~Se~7~Br~4~
;
_journal_issue 9
_journal_name_full 'Acta Crystallographica Section C'
_journal_page_first 1178
_journal_page_last 1180
_journal_paper_doi 10.1107/S0108270197004666
_journal_volume 53
_journal_year 1997
_chemical_formula_structural 'Re6 (Se7 Br) Br3'
_chemical_formula_sum 'Br4 Re6 Se7'
_chemical_formula_weight 1989.556
_chemical_melting_point 1223
_space_group_IT_number 167
_symmetry_cell_setting rhombohedral
_symmetry_space_group_name_Hall '-R 3 2"c'
_symmetry_space_group_name_H-M 'R -3 c :H'
_cell_angle_alpha 90.00
_cell_angle_beta 90.00
_cell_angle_gamma 120.00
_cell_formula_units_Z 6
_cell_length_a 9.827(4)
_cell_length_b 9.827(4)
_cell_length_c 31.658(6)
_cell_measurement_reflns_used 33
_cell_measurement_temperature 295(2)
_cell_measurement_theta_max 14.97
_cell_measurement_theta_min 8.00
_cell_volume 2647.6(16)
_computing_cell_refinement 'SHELXTL/PC (Sheldrick, 1990)'
_computing_data_collection 'XSCANS (Siemens, 1991)'
_computing_data_reduction 'XRAY72 (Stewart, Kruger, Ammon, Dickinson & Hall, 1972)'
_computing_molecular_graphics 'ORTEPIII (Bunnett & Johnson, 1996)'
_computing_structure_refinement 'CRYLSQ in XRAY72'
_computing_structure_solution 'FOURR in XRAY72'
_diffrn_ambient_temperature 295
_diffrn_measurement_device 'Siemens P4'
_diffrn_measurement_method \q/2\q
_diffrn_radiation_monochromator graphite
_diffrn_radiation_source 'X-ray tube'
_diffrn_radiation_type 'Ag K\a'
_diffrn_radiation_wavelength 0.56083
_diffrn_reflns_av_R_equivalents 0.051
_diffrn_reflns_limit_h_max 10
_diffrn_reflns_limit_h_min -9
_diffrn_reflns_limit_k_max 11
_diffrn_reflns_limit_k_min -12
_diffrn_reflns_limit_l_max 42
_diffrn_reflns_limit_l_min -43
_diffrn_reflns_number 5152
_diffrn_reflns_theta_max 22.5
_diffrn_reflns_theta_min 2.0
_diffrn_standards_decay_% 0
_diffrn_standards_interval_count 197
_diffrn_standards_number 3
_exptl_absorpt_coefficient_mu 36.65(4)
_exptl_absorpt_correction_T_max 0.029
_exptl_absorpt_correction_T_min 0.015
_exptl_absorpt_correction_type cylinder
_exptl_crystal_colour Black
_exptl_crystal_density_diffrn 7.49
_exptl_crystal_density_method 'not measuread'
_exptl_crystal_description Cylinder
_exptl_crystal_F_000 4968
_exptl_crystal_size_rad 0.06
_refine_diff_density_max 1.26
_refine_diff_density_min -2.06
_refine_ls_extinction_coef 0.188(8)
_refine_ls_extinction_method 'Larson (1967)'
_refine_ls_goodness_of_fit_obs 3.304
_refine_ls_matrix_type full
_refine_ls_number_constraints 0
_refine_ls_number_parameters 28
_refine_ls_number_reflns 689
_refine_ls_number_restraints 0
_refine_ls_R_factor_obs .026
_refine_ls_shift/esd_max 0.005
_refine_ls_shift/esd_mean 0.001
_refine_ls_structure_factor_coef F
_refine_ls_weighting_details 'w = 1/[\s(F)]'
_refine_ls_weighting_scheme sigma
_refine_ls_wR_factor_obs .037
_reflns_number_observed 681
_reflns_number_total 883
_reflns_observed_criterion refl_observed_if_F_>=3_sigma(F)
_cod_data_source_file br1146.cif
_cod_data_source_block I
_cod_depositor_comments
;
The following automatic conversions were performed:
'_symmetry_cell_setting' value 'Rhombohedral' changed to 'rhombohedral'
according to '/home/saulius/struct/CIF-dictionaries/cif_core.dic'
dictionary named 'cif_core.dic' version 2.4.1 from 2010-06-29.

Automatic conversion script
Id: cif_fix_enum 1527 2010-12-29 10:47:43Z saulius 

The following automatic conversions were performed:

'_cell_measurement_temperature' value 'Room Temperature' was changed
to '295(2)' - the room/ambient temperature average [293;298] in
Kelvins(K) was taken.

'_diffrn_ambient_temperature' value '295 (K)'
was changed to '295' - the value should be numeric and without a unit
designator.

Automatic conversion script
Id: cif_fix_values 1646 2011-03-28 12:23:43Z adriana 

'_chemical_melting_point' value ' Approximately 1223 K' was changed to
'1223' - the value should be numeric and without a unit designator.

Adriana Da\<skevi\<c, 2011-06-17


The following automatic conversions were performed:

'_cell_measurement_temperature' value 'room temperature' was changed
to '295(2)' - the room/ambient temperature average [293;298] in
Kelvins(K) was taken.

Automatic conversion script
Id: cif_fix_values 1715 2011-07-08 13:25:40Z adriana 

Added _atom_site_type_symbol and _atom_site_occupancy to
the atoms loop to complete the structure as from the reference 

Luca Lutterotti 3/5/2013

#------------------------------------------------------------------------------
Fixing symmetry operators, after comparison with the CCP4 symop.lib
file, spacegroup predictions by our implementation of the Ralf's
spacegroup reconstruction algorithm (symop_build_spacegroup,
SGBuilder.pm) and the CCTBX (http://cci.lbl.gov/cctbx/cctbx_web.cgi).
The following changes were made:

    -1/2+x,2/3+y,2/3+z
    +1/3+x,2/3+y,2/3+z
    
    -1/3-x,2/3-x+y,2/3-z
    +1/3-x,2/3-x+y,1/6-z
    
    -2/3-x+y,-1/3+x,1/3+z
    +2/3+y-x,1/3-x,1/3+z
    
    -2/3+x+2/3,1/3+x-y,5/6+z
    +2/3+x,1/3+x-y,5/6+z

After this change, the calculated brutto formula coinsides with the
declared one.

Saulius Gra\<zulis
2014-05-07
;
_cod_original_cell_volume 2648(3)
_cod_original_sg_symbol_H-M 'R -3 c'
_cod_original_formula_sum 'Re6 Se7 Br4'
_cod_database_code 2006460

loop_
_symmetry_equiv_pos_as_xyz
+x,+y,+z
-y,x-y,z
-x+y,-x,z
+y,+x,1/2-z
+x-y,-y,1/2-z
-x,-x+y,1/2-z
-x,-y,-z
+y,-x+y,-z
+x-y,+x,-z
-y,-x,1/2+z
-x+y,y,1/2+z
+x,+x-y,1/2+z
1/3+x,2/3+y,2/3+z
1/3-y,2/3+x-y,2/3+z
1/3-x+y,2/3-x,2/3+z
1/3+y,2/3+x,1/6-z
1/3+x-y,2/3-y,1/6-z
1/3-x,2/3-x+y,1/6-z
1/3-x,2/3-y,2/3-z
1/3+y,2/3-x+y,2/3-z
1/3+x-y,2/3+x,2/3-z
1/3-y,2/3-x,1/6+z
1/3-x+y,2/3+y,1/6+z
1/3+x,2/3+x-y,1/6+z
2/3+x,1/3+y,1/3+z
2/3-y,1/3+x-y,1/3+z
2/3+y-x,1/3-x,1/3+z
2/3+y,1/3+x,5/6-z
2/3+x-y,1/3-y,5/6-z
2/3-x,1/3-x+y,5/6-z
2/3-x,1/3-y,1/3-z
2/3+y,1/3-x+y,1/3-z
2/3+x-y,1/3+x,1/3-z
2/3-y,1/3-x,5/6+z
2/3-x+y,1/3+y,5/6+z
2/3+x,1/3+x-y,5/6+z

loop_
_atom_site_aniso_label
_atom_site_aniso_U_11
_atom_site_aniso_U_22
_atom_site_aniso_U_33
_atom_site_aniso_U_12
_atom_site_aniso_U_13
_atom_site_aniso_U_23
Re .0124(3) .0132(3) .0167(2) .0066(2) -.00060(10) .00010(10)
L1 .0187 .0187 .0182(7) .0093(3) .0 .0
L2 .0196(5) .0167(5) .0219(5) .0106(4) .0001(4) .0018(4)
Br .0195 .0174(5) .0264(7) .0098(3) .0068 .0034(3)

loop_
_atom_site_label
_atom_site_type_symbol
_atom_site_fract_x
_atom_site_fract_y
_atom_site_fract_z
_atom_site_U_iso_or_equiv
_atom_site_thermal_displace_type
_atom_site_calc_flag
_atom_site_occupancy
Re Re .15980(4) .01426(4) .033970(10) .0140(2) Uani d 1
L1 Se .0 .0 .09781(5) .0185(3) Uani d 0.875
L2 Se .02740(10) -.28160(10) .03120(3) .0187(4) Uani d 0.875
L1b Br .0 .0 .09781(5) .0185(3) Uani d 0.125
L2b Br .02740(10) -.28160(10) .03120(3) .0187(4) Uani d 0.125
Br Br -.33333 -.38990(10) .0833 .0209(4) Uani d 1

loop_
_atom_type_symbol
_atom_type_scat_dispersion_real
_atom_type_scat_dispersion_imag
_atom_type_scat_source
Re -1.048 4.894 'Cromer & Mann (1968)'
Se 0.090 1.643 'Cromer & Mann (1968)'
Br 0.152 1.481 'Cromer & Mann (1968)'

loop_
_geom_angle_atom_site_label_1
_geom_angle_atom_site_label_2
_geom_angle_atom_site_label_3
_geom_angle_site_symmetry_1
_geom_angle_site_symmetry_2
_geom_angle_site_symmetry_3
_geom_angle
_geom_angle_publ_flag
Re Re Re 2 . 3 60.00(4) yes
Re Re Re 8 . 9 59.50(3) yes
Re Re Re . 2 7 90.00(3) no
Re Re Re . 8 7 90.00(3) no
Re Re Re 3 2 9 90.00(3) no
Re Re Re 3 8 9 90.00(3) no
L2 L1 L2 . . 2 89.07(5) yes
L2 L1 L2 3 . 9 89.55(5) yes
L2 L1 L2 1 . 3 89.07(4) yes
L2 L1 L2 2 . 3 89.08(5) yes
L1 L2 L1 . 3 7 90.45(5) yes
L1 L2 L2 1 . 9 89.66(4) yes
L2 L2 L2 2 . 8 89.99(4) yes
L1 L2 L2 . . 8 89.66(4) yes
L2 L2 L2 8 . 9 91.53(5) yes
Re Br Re 3 . 17_445 118.16(6) yes

loop_
_geom_bond_atom_site_label_1
_geom_bond_atom_site_label_2
_geom_bond_site_symmetry_1
_geom_bond_site_symmetry_2
_geom_bond_distance
_geom_bond_publ_flag
Re Re . 2 2.6070(10) yes
Re Re . 3 2.6070(10) yes
Re Re . 7 3.7010(10) yes
Re Re . 8 2.6267(6) yes
Re Re . 9 2.6267(7) yes
Re L1 . . 2.5190(10) yes
Re L2 . . 2.5240(10) yes
Re L2 . 2 2.521(2) yes
Re L2 . 9 2.497(2) yes
Re Br . 2 2.6040(10) yes
L1 L1 . 7 6.192(3) yes
L2 L2 . 7 6.149(3) yes
L1 L2 . . 3.595(2) yes
L1 L2 . 2 3.594(2) no
L1 L2 . 3 3.594(2) no
L1 L2 . 7 5.015(2) yes
L1 L2 . 8 5.015(2) no
L1 L2 . 9 5.015(2) no
L2 L2 . 8 3.519(2) yes
L2 L2 . 9 3.5180(10) no
L2 L2 . 2 5.042(3) yes
L2 L2 . 3 5.042(3) no
Br Re . 3 2.6043(8) no
